data_2223583
loop_
_publ_author_name
'Ye, Chen'
'Wen, Ting Bin'

_publ_section_title
;
 Dichlorido(\h^4^-cycloocta-1,5-diene)bis(triphenylphosphine)osmium(II)
;
_journal_coeditor_code WM2258
_journal_issue 10
_journal_name_full 'Acta Crystallographica Section E'
_journal_page_first m1242
_journal_paper_doi 10.1107/S1600536809037817
_journal_volume 65
_journal_year 2009
_chemical_formula_iupac '[Os Cl2 (C8 H12) (P C18 H15)2]'
_chemical_formula_moiety 'C44 H42 Cl2 Os P2'
_chemical_formula_sum 'C44 H42 Cl2 Os P2'
_chemical_formula_weight 893.82
_chemical_name_systematic
;
Dichlorido(\h^4^-cycloocta-1,5-diene)bis(triphenylphosphine)osmium(II)
;
_space_group_IT_number 43
_symmetry_cell_setting orthorhombic
_symmetry_space_group_name_Hall 'F 2 -2d'
_symmetry_space_group_name_H-M 'F d d 2'
_atom_sites_solution_hydrogens geom
_atom_sites_solution_primary direct
_atom_sites_solution_secondary difmap
_audit_creation_method SHELXL-97
_cell_angle_alpha 90.00
_cell_angle_beta 90.00
_cell_angle_gamma 90.00
_cell_formula_units_Z 8
_cell_length_a 39.6505(15)
_cell_length_b 10.4393(5)
_cell_length_c 17.6248(8)
_cell_measurement_reflns_used 5605
_cell_measurement_temperature 173(2)
_cell_measurement_theta_max 32.5354
_cell_measurement_theta_min 2.2545
_cell_volume 7295.3(6)
_computing_cell_refinement 'CrysAlis RED (Oxford Diffraction, 2008)'
_computing_data_collection 'CrysAlis CCD (Oxford Diffraction, 2008)'
_computing_data_reduction 'CrysAlis RED (Oxford Diffraction, 2008)'
_computing_molecular_graphics 'SHELXTL (Sheldrick, 2008)'
_computing_publication_material 'SHELXTL (Sheldrick, 2008)'
_computing_structure_refinement 'SHELXTL (Sheldrick, 2008)'
_computing_structure_solution 'SHELXTL (Sheldrick, 2008)'
_diffrn_ambient_temperature 173(2)
_diffrn_detector_area_resol_mean 16.1930
_diffrn_measured_fraction_theta_full 0.990
_diffrn_measured_fraction_theta_max 0.990
_diffrn_measurement_device_type 'Oxford Diffraction Gemini S Ultra'
_diffrn_measurement_method \w
_diffrn_radiation_monochromator graphite
_diffrn_radiation_source 'Enhance (Mo) X-ray Source'
_diffrn_radiation_type MoK\a
_diffrn_radiation_wavelength 0.71073
_diffrn_reflns_av_R_equivalents 0.0327
_diffrn_reflns_av_sigmaI/netI 0.0431
_diffrn_reflns_limit_h_max 48
_diffrn_reflns_limit_h_min -48
_diffrn_reflns_limit_k_max 12
_diffrn_reflns_limit_k_min -12
_diffrn_reflns_limit_l_max 16
_diffrn_reflns_limit_l_min -21
_diffrn_reflns_number 6965
_diffrn_reflns_theta_full 25.99
_diffrn_reflns_theta_max 25.99
_diffrn_reflns_theta_min 2.32
_diffrn_standards_number 0
_exptl_absorpt_coefficient_mu 3.762
_exptl_absorpt_correction_T_max 1.00000
_exptl_absorpt_correction_T_min 0.85980
_exptl_absorpt_correction_type multi-scan
_exptl_absorpt_process_details '(CrysAlis RED; Oxford Diffraction, 2008)'
_exptl_crystal_colour 'light yellow'
_exptl_crystal_density_diffrn 1.628
_exptl_crystal_density_method 'not measured'
_exptl_crystal_description block
_exptl_crystal_F_000 3568
_exptl_crystal_size_max 0.15
_exptl_crystal_size_mid 0.15
_exptl_crystal_size_min 0.12
_refine_diff_density_max 1.386
_refine_diff_density_min -0.741
_refine_ls_abs_structure_details 'Flack (1983), 937 Friedel pairs'
_refine_ls_abs_structure_Flack 0.009(6)
_refine_ls_extinction_method none
_refine_ls_goodness_of_fit_ref 0.995
_refine_ls_hydrogen_treatment constr
_refine_ls_matrix_type full
_refine_ls_number_parameters 222
_refine_ls_number_reflns 2778
_refine_ls_number_restraints 1
_refine_ls_restrained_S_all 0.995
_refine_ls_R_factor_all 0.0268
_refine_ls_R_factor_gt 0.0222
_refine_ls_shift/su_max 0.001
_refine_ls_shift/su_mean 0.000
_refine_ls_structure_factor_coef Fsqd
_refine_ls_weighting_details 'w=1/[\s^2^(Fo^2^)+(0.0184P)^2^] where P=(Fo^2^+2Fc^2^)/3'
_refine_ls_weighting_scheme calc
_refine_ls_wR_factor_gt 0.0428
_refine_ls_wR_factor_ref 0.0435
_reflns_number_gt 2546
_reflns_number_total 2778
_reflns_threshold_expression I>2\s(I)
_cod_data_source_file wm2258.cif
_cod_data_source_block I
_cod_depositor_comments
;
The following automatic conversions were performed:
'_symmetry_cell_setting' value 'Orthorhombic' changed to 'orthorhombic'
according to '/home/saulius/struct/CIF-dictionaries/cif_core.dic'
dictionary named 'cif_core.dic' version 2.4.1 from 2010-06-29.

Automatic conversion script
Id: cif_fix_enum 1527 2010-12-29 10:47:43Z saulius 

The following automatic conversions were performed:

'_symmetry_cell_setting' value 'Orthorhombic' changed to
'orthorhombic' according to
/home/saulius/struct/CIF-dictionaries/cif_core.dic dictionary named
'cif_core.dic' version 2.4.1 from 2010-06-29.

Automatic conversion script
Id: cif_fix_values 1715 2011-07-08 13:25:40Z adriana 
;
_cod_database_code 2223583
_cod_database_fobs_code 2223583

loop_
_symmetry_equiv_pos_as_xyz
'x, y, z'
'-x, -y, z'
'x+1/4, -y+1/4, z+1/4'
'-x+1/4, y+1/4, z+1/4'
'x, y+1/2, z+1/2'
'-x, -y+1/2, z+1/2'
'x+1/4, -y+3/4, z+3/4'
'-x+1/4, y+3/4, z+3/4'
'x+1/2, y, z+1/2'
'-x+1/2, -y, z+1/2'
'x+3/4, -y+1/4, z+3/4'
'-x+3/4, y+1/4, z+3/4'
'x+1/2, y+1/2, z'
'-x+1/2, -y+1/2, z'
'x+3/4, -y+3/4, z+1/4'
'-x+3/4, y+3/4, z+1/4'

loop_
_atom_site_type_symbol
_atom_site_label
_atom_site_fract_x
_atom_site_fract_y
_atom_site_fract_z
_atom_site_U_iso_or_equiv
_atom_site_adp_type
_atom_site_calc_flag
_atom_site_refinement_flags
_atom_site_occupancy
_atom_site_disorder_assembly
_atom_site_disorder_group
Os Os1 0.2500 0.2500 0.134570(16) 0.01584(6) Uani d S 1 . .
Cl Cl1 0.27183(3) 0.08574(11) 0.22020(7) 0.0225(3) Uani d . 1 . .
P P1 0.19622(3) 0.14284(12) 0.17335(8) 0.0183(3) Uani d . 1 . .
C C1 0.25093(11) 0.1050(4) 0.0444(3) 0.0232(10) Uani d . 1 . .
H H1A 0.2499 0.0145 0.0629 0.028 Uiso calc R 1 . .
C C2 0.28281(11) 0.1625(5) 0.0509(3) 0.0203(10) Uani d . 1 . .
H H2A 0.3005 0.1053 0.0728 0.024 Uiso calc R 1 . .
C C3 0.29572(11) 0.2541(5) -0.0092(3) 0.0243(10) Uani d . 1 . .
H H3A 0.2991 0.2067 -0.0572 0.029 Uiso calc R 1 . .
H H3B 0.3179 0.2882 0.0069 0.029 Uiso calc R 1 . .
C C4 0.27153(12) 0.3668(5) -0.0234(3) 0.0279(12) Uani d . 1 . .
H H4A 0.2849 0.4442 -0.0357 0.033 Uiso calc R 1 . .
H H4B 0.2572 0.3468 -0.0678 0.033 Uiso calc R 1 . .
C C11 0.19375(10) -0.0268(4) 0.1464(3) 0.0222(11) Uani d . 1 . .
C C12 0.18371(11) -0.0649(5) 0.0742(3) 0.0263(12) Uani d . 1 . .
H H12A 0.1759 -0.0021 0.0393 0.032 Uiso calc R 1 . .
C C13 0.18481(12) -0.1911(5) 0.0520(4) 0.0342(13) Uani d . 1 . .
H H13A 0.1779 -0.2156 0.0024 0.041 Uiso calc R 1 . .
C C14 0.19615(15) -0.2814(6) 0.1031(5) 0.0346(18) Uani d . 1 . .
H H14A 0.1969 -0.3689 0.0885 0.041 Uiso calc R 1 . .
C C15 0.20651(14) -0.2471(6) 0.1754(5) 0.0349(18) Uani d . 1 . .
H H15A 0.2142 -0.3107 0.2099 0.042 Uiso calc R 1 . .
C C16 0.20554(11) -0.1196(4) 0.1973(3) 0.0257(12) Uani d . 1 . .
H H16A 0.2129 -0.0952 0.2465 0.031 Uiso calc R 1 . .
C C21 0.18731(10) 0.1237(4) 0.2762(3) 0.0204(10) Uani d . 1 . .
C C22 0.15626(12) 0.0737(5) 0.2961(3) 0.0270(12) Uani d . 1 . .
H H22A 0.1395 0.0618 0.2582 0.032 Uiso calc R 1 . .
C C23 0.14915(12) 0.0407(5) 0.3707(4) 0.0318(14) Uani d . 1 . .
H H23A 0.1276 0.0077 0.3835 0.038 Uiso calc R 1 . .
C C24 0.17309(13) 0.0556(5) 0.4255(3) 0.0317(13) Uani d . 1 . .
H H24A 0.1685 0.0310 0.4764 0.038 Uiso calc R 1 . .
C C25 0.20399(12) 0.1068(5) 0.4063(3) 0.0306(13) Uani d . 1 . .
H H25A 0.2207 0.1182 0.4444 0.037 Uiso calc R 1 . .
C C26 0.21088(12) 0.1414(5) 0.3332(3) 0.0259(12) Uani d . 1 . .
H H26A 0.2322 0.1780 0.3213 0.031 Uiso calc R 1 . .
C C31 0.15530(10) 0.2115(4) 0.1440(3) 0.0191(12) Uani d . 1 . .
C C32 0.14963(12) 0.3414(5) 0.1543(3) 0.0240(12) Uani d . 1 . .
H H32A 0.1670 0.3930 0.1754 0.029 Uiso calc R 1 . .
C C33 0.11927(12) 0.3978(5) 0.1344(4) 0.0305(13) Uani d . 1 . .
H H33A 0.1161 0.4873 0.1414 0.037 Uiso calc R 1 . .
C C34 0.09364(12) 0.3237(6) 0.1046(3) 0.0323(14) Uani d . 1 . .
H H34A 0.0731 0.3622 0.0889 0.039 Uiso calc R 1 . .
C C35 0.09823(12) 0.1943(6) 0.0978(3) 0.0304(13) Uani d . 1 . .
H H35A 0.0802 0.1423 0.0800 0.037 Uiso calc R 1 . .
C C36 0.12872(12) 0.1382(5) 0.1165(3) 0.0246(14) Uani d . 1 . .
H H36A 0.1315 0.0484 0.1106 0.029 Uiso calc R 1 . .

loop_
_atom_site_aniso_label
_atom_site_aniso_U_11
_atom_site_aniso_U_22
_atom_site_aniso_U_33
_atom_site_aniso_U_12
_atom_site_aniso_U_13
_atom_site_aniso_U_23
Os1 0.01417(9) 0.01427(10) 0.01910(11) 0.00191(17) 0.000 0.000
Cl1 0.0193(5) 0.0201(6) 0.0280(7) 0.0041(4) 0.0005(5) 0.0053(6)
P1 0.0167(5) 0.0157(6) 0.0224(7) 0.0016(5) 0.0000(5) -0.0006(6)
C1 0.027(2) 0.016(2) 0.027(3) 0.004(2) 0.007(3) -0.005(2)
C2 0.022(2) 0.019(3) 0.019(3) -0.0009(19) 0.000(2) -0.005(2)
C3 0.023(2) 0.027(3) 0.023(2) 0.001(2) 0.000(2) -0.003(3)
C4 0.030(2) 0.026(3) 0.028(3) -0.002(2) -0.003(2) 0.003(3)
C11 0.0164(19) 0.016(2) 0.034(3) -0.0028(16) 0.004(2) -0.007(2)
C12 0.024(2) 0.023(3) 0.031(3) -0.001(2) 0.001(2) -0.003(2)
C13 0.030(3) 0.031(3) 0.041(3) 0.004(2) 0.002(3) -0.014(3)
C14 0.027(3) 0.017(3) 0.060(5) 0.004(2) 0.005(3) -0.011(3)
C15 0.022(3) 0.027(3) 0.055(5) 0.008(2) 0.000(3) 0.007(4)
C16 0.021(2) 0.020(3) 0.035(3) -0.0002(19) -0.003(2) -0.001(2)
C21 0.021(2) 0.019(2) 0.022(3) 0.0058(18) 0.005(2) 0.005(2)
C22 0.023(2) 0.028(3) 0.030(3) 0.000(2) -0.001(2) 0.005(3)
C23 0.029(2) 0.031(3) 0.035(4) -0.0005(18) 0.005(3) 0.007(3)
C24 0.043(3) 0.029(3) 0.024(3) 0.008(2) 0.004(3) 0.005(3)
C25 0.030(3) 0.039(3) 0.023(3) 0.004(2) -0.002(2) -0.003(3)
C26 0.025(2) 0.025(3) 0.028(3) 0.004(2) 0.004(2) -0.005(2)
C31 0.0143(18) 0.021(3) 0.022(4) 0.0026(15) 0.000(2) -0.003(3)
C32 0.022(2) 0.022(3) 0.028(3) 0.003(2) 0.001(2) -0.006(2)
C33 0.028(2) 0.029(3) 0.035(3) 0.015(2) 0.007(3) -0.004(3)
C34 0.016(2) 0.042(4) 0.039(4) 0.004(2) 0.000(2) 0.002(3)
C35 0.017(2) 0.044(3) 0.030(3) -0.006(2) -0.001(2) -0.010(3)
C36 0.020(3) 0.022(3) 0.032(4) -0.003(2) 0.001(3) -0.005(3)

loop_
_atom_type_symbol
_atom_type_description
_atom_type_scat_dispersion_real
_atom_type_scat_dispersion_imag
_atom_type_scat_source
C C 0.0033 0.0016 'International Tables Vol C Tables 4.2.6.8 and 6.1.1.4'
H H 0.0000 0.0000 'International Tables Vol C Tables 4.2.6.8 and 6.1.1.4'
Cl Cl 0.1484 0.1585 'International Tables Vol C Tables 4.2.6.8 and 6.1.1.4'
P P 0.1023 0.0942 'International Tables Vol C Tables 4.2.6.8 and 6.1.1.4'
Os Os -1.2165 7.6030 'International Tables Vol C Tables 4.2.6.8 and 6.1.1.4'

loop_
_geom_angle_atom_site_label_1
_geom_angle_atom_site_label_2
_geom_angle_atom_site_label_3
_geom_angle_site_symmetry_1
_geom_angle_site_symmetry_3
_geom_angle
_geom_angle_publ_flag
C2 Os1 C2 14 . 94.3(3) ?
C2 Os1 C1 14 . 78.95(18) ?
C2 Os1 C1 . . 37.52(16) ?
C2 Os1 C1 14 14 37.52(16) ?
C2 Os1 C1 . 14 78.95(18) ?
C1 Os1 C1 . 14 87.3(3) ?
C2 Os1 Cl1 14 14 84.95(14) ?
C2 Os1 Cl1 . 14 158.22(12) ?
C1 Os1 Cl1 . 14 159.61(12) ?
C1 Os1 Cl1 14 14 87.54(13) ?
C2 Os1 Cl1 14 . 158.22(12) ?
C2 Os1 Cl1 . . 84.95(14) ?
C1 Os1 Cl1 . . 87.54(13) ?
C1 Os1 Cl1 14 . 159.61(12) ?
Cl1 Os1 Cl1 14 . 103.69(6) ?
C2 Os1 P1 14 . 82.14(12) ?
C2 Os1 P1 . . 120.55(12) ?
C1 Os1 P1 . . 84.48(13) ?
C1 Os1 P1 14 . 119.44(12) ?
Cl1 Os1 P1 14 . 80.97(4) ?
Cl1 Os1 P1 . . 79.60(4) ?
C2 Os1 P1 14 14 120.55(12) ?
C2 Os1 P1 . 14 82.14(12) ?
C1 Os1 P1 . 14 119.44(12) ?
C1 Os1 P1 14 14 84.48(13) ?
Cl1 Os1 P1 14 14 79.60(4) ?
Cl1 Os1 P1 . 14 80.97(4) ?
P1 Os1 P1 . 14 148.31(6) ?
C11 P1 C31 . . 104.8(2) ?
C11 P1 C21 . . 98.0(2) ?
C31 P1 C21 . . 98.5(2) ?
C11 P1 Os1 . . 113.95(14) ?
C31 P1 Os1 . . 119.87(15) ?
C21 P1 Os1 . . 118.45(15) ?
C2 C1 C4 . 14 120.5(4) ?
C2 C1 Os1 . . 70.2(3) ?
C4 C1 Os1 14 . 115.2(3) ?
C2 C1 H1A . . 114.5 ?
C4 C1 H1A 14 . 114.5 ?
Os1 C1 H1A . . 114.5 ?
C1 C2 C3 . . 121.2(4) ?
C1 C2 Os1 . . 72.3(3) ?
C3 C2 Os1 . . 114.3(3) ?
C1 C2 H2A . . 114.2 ?
C3 C2 H2A . . 114.2 ?
Os1 C2 H2A . . 114.2 ?
C2 C3 C4 . . 112.7(4) ?
C2 C3 H3A . . 109.1 ?
C4 C3 H3A . . 109.1 ?
C2 C3 H3B . . 109.1 ?
C4 C3 H3B . . 109.1 ?
H3A C3 H3B . . 107.8 ?
C1 C4 C3 14 . 112.7(4) ?
C1 C4 H4A 14 . 109.1 ?
C3 C4 H4A . . 109.1 ?
C1 C4 H4B 14 . 109.1 ?
C3 C4 H4B . . 109.1 ?
H4A C4 H4B . . 107.8 ?
C12 C11 C16 . . 118.9(4) ?
C12 C11 P1 . . 121.8(4) ?
C16 C11 P1 . . 118.9(4) ?
C13 C12 C11 . . 121.7(5) ?
C13 C12 H12A . . 119.2 ?
C11 C12 H12A . . 119.2 ?
C12 C13 C14 . . 118.6(6) ?
C12 C13 H13A . . 120.7 ?
C14 C13 H13A . . 120.7 ?
C13 C14 C15 . . 121.4(6) ?
C13 C14 H14A . . 119.3 ?
C15 C14 H14A . . 119.3 ?
C14 C15 C16 . . 119.7(6) ?
C14 C15 H15A . . 120.2 ?
C16 C15 H15A . . 120.2 ?
C15 C16 C11 . . 119.7(6) ?
C15 C16 H16A . . 120.1 ?
C11 C16 H16A . . 120.1 ?
C22 C21 C26 . . 117.9(5) ?
C22 C21 P1 . . 117.2(4) ?
C26 C21 P1 . . 124.4(3) ?
C21 C22 C23 . . 121.0(5) ?
C21 C22 H22A . . 119.5 ?
C23 C22 H22A . . 119.5 ?
C24 C23 C22 . . 120.1(5) ?
C24 C23 H23A . . 120.0 ?
C22 C23 H23A . . 120.0 ?
C23 C24 C25 . . 119.3(5) ?
C23 C24 H24A . . 120.4 ?
C25 C24 H24A . . 120.4 ?
C26 C25 C24 . . 120.8(5) ?
C26 C25 H25A . . 119.6 ?
C24 C25 H25A . . 119.6 ?
C25 C26 C21 . . 120.9(4) ?
C25 C26 H26A . . 119.5 ?
C21 C26 H26A . . 119.5 ?
C32 C31 C36 . . 117.5(4) ?
C32 C31 P1 . . 119.0(4) ?
C36 C31 P1 . . 123.3(4) ?
C31 C32 C33 . . 121.6(5) ?
C31 C32 H32A . . 119.2 ?
C33 C32 H32A . . 119.2 ?
C34 C33 C32 . . 119.8(5) ?
C34 C33 H33A . . 120.1 ?
C32 C33 H33A . . 120.1 ?
C35 C34 C33 . . 119.2(5) ?
C35 C34 H34A . . 120.4 ?
C33 C34 H34A . . 120.4 ?
C34 C35 C36 . . 120.9(5) ?
C34 C35 H35A . . 119.5 ?
C36 C35 H35A . . 119.5 ?
C35 C36 C31 . . 120.8(5) ?
C35 C36 H36A . . 119.6 ?
C31 C36 H36A . . 119.6 ?

loop_
_geom_bond_atom_site_label_1
_geom_bond_atom_site_label_2
_geom_bond_site_symmetry_2
_geom_bond_distance
_geom_bond_publ_flag
Os1 C2 14 2.169(5) ?
Os1 C2 . 2.169(5) y
Os1 C1 . 2.195(5) y
Os1 C1 14 2.195(5) ?
Os1 Cl1 14 2.4429(12) ?
Os1 Cl1 . 2.4429(12) y
Os1 P1 . 2.5031(12) y
Os1 P1 14 2.5031(12) ?
P1 C11 . 1.836(4) ?
P1 C31 . 1.848(4) ?
P1 C21 . 1.858(5) ?
C1 C2 . 1.404(6) ?
C1 C4 14 1.519(7) ?
C1 H1A . 1.0000 ?
C2 C3 . 1.516(7) ?
C2 H2A . 1.0000 ?
C3 C4 . 1.538(7) ?
C3 H3A . 0.9900 ?
C3 H3B . 0.9900 ?
C4 C1 14 1.519(7) ?
C4 H4A . 0.9900 ?
C4 H4B . 0.9900 ?
C11 C12 . 1.392(7) ?
C11 C16 . 1.400(7) ?
C12 C13 . 1.375(7) ?
C12 H12A . 0.9500 ?
C13 C14 . 1.380(9) ?
C13 H13A . 0.9500 ?
C14 C15 . 1.386(8) ?
C14 H14A . 0.9500 ?
C15 C16 . 1.387(7) ?
C15 H15A . 0.9500 ?
C16 H16A . 0.9500 ?
C21 C22 . 1.382(6) ?
C21 C26 . 1.384(7) ?
C22 C23 . 1.387(8) ?
C22 H22A . 0.9500 ?
C23 C24 . 1.364(8) ?
C23 H23A . 0.9500 ?
C24 C25 . 1.379(7) ?
C24 H24A . 0.9500 ?
C25 C26 . 1.365(7) ?
C25 H25A . 0.9500 ?
C26 H26A . 0.9500 ?
C31 C32 . 1.386(7) ?
C31 C36 . 1.390(7) ?
C32 C33 . 1.385(7) ?
C32 H32A . 0.9500 ?
C33 C34 . 1.381(7) ?
C33 H33A . 0.9500 ?
C34 C35 . 1.368(7) ?
C34 H34A . 0.9500 ?
C35 C36 . 1.383(7) ?
C35 H35A . 0.9500 ?
C36 H36A . 0.9500 ?
